data_7233868
loop_
_publ_author_name
'Alexander N. Chernyshev'
'Dmitry Morozov'
'Jarkko Mutanen'
'Vadim Yu Kukushkin'
'Gerrit Groenhof'
'Matti Haukka'

_publ_section_title
;
 Weak intermolecular interactions promote blue luminescence of protonated
 2,2'-dipyridylamine salts
;
_journal_name_full 'Journal of Materials Chemistry C'
_journal_page_first 8285
_journal_page_last 8294
_journal_paper_doi 10.1039/C4TC01165A
_journal_volume 2
_journal_year 2014
_chemical_formula_moiety 'C10 H10 N3, I, H2 O'
_chemical_formula_sum 'C10 H12 I N3 O'
_chemical_formula_weight 317.13
_space_group_crystal_system triclinic
_space_group_IT_number 2
_space_group_name_Hall '-P 1'
_space_group_name_H-M_alt 'P -1'
_atom_sites_solution_hydrogens mixed
_cell_angle_alpha 104.349(2)
_cell_angle_beta 108.232(3)
_cell_angle_gamma 90.833(3)
_cell_formula_units_Z 2
_cell_length_a 7.3741(5)
_cell_length_b 8.9009(6)
_cell_length_c 9.5009(6)
_cell_measurement_reflns_used 9759
_cell_measurement_temperature 100(2)
_cell_measurement_theta_max 40.29
_cell_measurement_theta_min 3.09
_cell_volume 570.94(7)
_computing_cell_refinement 'SAINT (Bruker AXS, 2009)'
_computing_data_collection 'APEX2 (Bruker AXS, 2010)'
_computing_data_reduction 'SAINT (Bruker AXS, 2009)'
_computing_molecular_graphics 'CrystaMaker (CrystalMaker Software ltd., 2011)'
_computing_publication_material 'SHELXL-2013 (Sheldrick, 2013)'
_computing_structure_refinement 'SHELXL-2013 (Sheldrick, 2013)'
_computing_structure_solution 'SUPERFLIP (Palatinus & Chapuis, 2007)'
_diffrn_ambient_temperature 100(2)
_diffrn_detector_area_resol_mean 16
_diffrn_measured_fraction_theta_full 0.999
_diffrn_measured_fraction_theta_max 0.977
_diffrn_measurement_device '62mm x 62mm CCD camera on three-circle goniostat'
_diffrn_measurement_device_type 'Bruker SMART APEX II CCD'
_diffrn_measurement_method '\f scans and \w scans'
_diffrn_radiation_monochromator 'flat graphite crystal'
_diffrn_radiation_type MoK\a
_diffrn_radiation_wavelength 0.71073
_diffrn_reflns_av_R_equivalents 0.0315
_diffrn_reflns_av_unetI/netI 0.0236
_diffrn_reflns_Laue_measured_fraction_full 0.999
_diffrn_reflns_Laue_measured_fraction_max 0.977
_diffrn_reflns_limit_h_max 13
_diffrn_reflns_limit_h_min -12
_diffrn_reflns_limit_k_max 16
_diffrn_reflns_limit_k_min -16
_diffrn_reflns_limit_l_max 17
_diffrn_reflns_limit_l_min -17
_diffrn_reflns_number 23341
_diffrn_reflns_point_group_measured_fraction_full 0.999
_diffrn_reflns_point_group_measured_fraction_max 0.977
_diffrn_reflns_theta_full 25.242
_diffrn_reflns_theta_max 40.310
_diffrn_reflns_theta_min 2.341
_exptl_absorpt_coefficient_mu 2.783
_exptl_absorpt_correction_T_max 0.7135
_exptl_absorpt_correction_T_min 0.4580
_exptl_absorpt_correction_type numerical
_exptl_absorpt_process_details
;
SADABS-2008/1 (Bruker,2008).
Additional spherical absorption correction applied with mu*r =  0.0000
Lambda/2 correction factor = 0.0015'
;
_exptl_crystal_colour colourless
_exptl_crystal_density_diffrn 1.845
_exptl_crystal_description block
_exptl_crystal_F_000 308
_exptl_crystal_size_max 0.502
_exptl_crystal_size_mid 0.417
_exptl_crystal_size_min 0.226
_refine_diff_density_max 1.501
_refine_diff_density_min -1.498
_refine_diff_density_rms 0.109
_refine_ls_extinction_coef .
_refine_ls_extinction_method none
_refine_ls_goodness_of_fit_ref 1.132
_refine_ls_hydrogen_treatment mixed
_refine_ls_matrix_type full
_refine_ls_number_parameters 144
_refine_ls_number_reflns 7046
_refine_ls_number_restraints 0
_refine_ls_restrained_S_all 1.132
_refine_ls_R_factor_all 0.0209
_refine_ls_R_factor_gt 0.0194
_refine_ls_shift/su_max 0.003
_refine_ls_shift/su_mean 0.000
_refine_ls_structure_factor_coef Fsqd
_refine_ls_weighting_details 'w=1/[\s^2^(Fo^2^)+(0.0250P)^2^+0.1085P] where P=(Fo^2^+2Fc^2^)/3'
_refine_ls_weighting_scheme calc
_refine_ls_wR_factor_gt 0.0510
_refine_ls_wR_factor_ref 0.0518
_reflns_Friedel_coverage 0.000
_reflns_Friedel_fraction_full .
_reflns_Friedel_fraction_max .
_reflns_number_gt 6708
_reflns_number_total 7046
_reflns_threshold_expression 'I > 2\s(I)'
_cod_data_source_file 1000004.cif
_cod_data_source_block PCOD1000004
_cod_database_code 7233868
_shelx_space_group_comment
;
The symmetry employed for this shelxl refinement is uniquely defined
by the following loop, which should always be used as a source of
symmetry information in preference to the above space-group names.
They are only intended as comments.
;
_shelx_estimated_absorpt_t_min 0.336
_shelx_estimated_absorpt_t_max 0.572
_shelxl_version_number 2013-4

loop_
_space_group_symop_operation_xyz
'x, y, z'
'-x, -y, -z'

loop_
_atom_site_label
_atom_site_type_symbol
_atom_site_fract_x
_atom_site_fract_y
_atom_site_fract_z
_atom_site_U_iso_or_equiv
_atom_site_adp_type
_atom_site_occupancy
_atom_site_site_symmetry_order
_atom_site_calc_flag
_atom_site_refinement_flags_posn
_atom_site_refinement_flags_adp
_atom_site_refinement_flags_occupancy
_atom_site_disorder_assembly
_atom_site_disorder_group
N1 N 0.19792(12) 0.13971(9) -0.02879(9) 0.01412(11) Uani 1 1 d . . . . .
H1N H 0.221(3) 0.124(2) 0.070(2) 0.027(5) Uiso 1 1 d . . . . .
N2 N 0.29034(12) -0.11367(9) -0.09311(9) 0.01464(11) Uani 1 1 d . . . . .
H2N H 0.300(3) -0.189(2) -0.163(3) 0.032(5) Uiso 1 1 d . . . . .
N3 N 0.29733(12) -0.03834(9) 0.16239(9) 0.01496(12) Uani 1 1 d . . . . .
C1 C 0.13855(15) 0.27382(11) -0.06437(11) 0.01731(14) Uani 1 1 d . . . . .
H1 H 0.1169 0.3565 0.0118 0.021 Uiso 1 1 calc R U . . .
C2 C 0.10993(16) 0.29050(12) -0.20853(12) 0.01943(15) Uani 1 1 d . . . . .
H2 H 0.0696 0.3842 -0.2336 0.023 Uiso 1 1 calc R U . . .
C3 C 0.14165(16) 0.16517(13) -0.31923(11) 0.01925(15) Uani 1 1 d . . . . .
H3 H 0.1226 0.1745 -0.4202 0.023 Uiso 1 1 calc R U . . .
C4 C 0.19958(15) 0.03008(11) -0.28286(10) 0.01672(14) Uani 1 1 d . . . . .
H4 H 0.2194 -0.0545 -0.3583 0.020 Uiso 1 1 calc R U . . .
C5 C 0.22950(13) 0.01785(10) -0.13185(9) 0.01333(12) Uani 1 1 d . . . . .
C6 C 0.31674(13) -0.14907(10) 0.04610(10) 0.01325(12) Uani 1 1 d . . . . .
C7 C 0.36411(15) -0.29887(11) 0.05758(11) 0.01701(14) Uani 1 1 d . . . . .
H7 H 0.3743 -0.3757 -0.0283 0.020 Uiso 1 1 calc R U . . .
C8 C 0.39533(16) -0.33070(12) 0.19811(13) 0.01975(16) Uani 1 1 d . . . . .
H8 H 0.4292 -0.4303 0.2108 0.024 Uiso 1 1 calc R U . . .
C9 C 0.37679(16) -0.21548(13) 0.32121(12) 0.01958(15) Uani 1 1 d . . . . .
H9 H 0.3978 -0.2350 0.4187 0.023 Uiso 1 1 calc R U . . .
C10 C 0.32722(15) -0.07240(12) 0.29794(11) 0.01758(14) Uani 1 1 d . . . . .
H10 H 0.3135 0.0058 0.3815 0.021 Uiso 1 1 calc R U . . .
O1S O 0.62552(14) 0.33360(11) 0.31892(11) 0.02822(18) Uani 1 1 d . . . . .
H1O H 0.5202 0.3341 0.3356 0.042 Uiso 1 1 d R U . . .
H1P H 0.7142 0.3971 0.3927 0.042 Uiso 1 1 d R U . . .
I1 I 0.16168(2) 0.35160(2) 0.34953(2) 0.01533(2) Uani 1 1 d . . . . .

loop_
_atom_site_aniso_label
_atom_site_aniso_U_11
_atom_site_aniso_U_22
_atom_site_aniso_U_33
_atom_site_aniso_U_23
_atom_site_aniso_U_13
_atom_site_aniso_U_12
N1 0.0150(3) 0.0148(3) 0.0130(3) 0.0045(2) 0.0045(2) 0.0029(2)
N2 0.0176(3) 0.0134(2) 0.0125(2) 0.0025(2) 0.0050(2) 0.0021(2)
N3 0.0172(3) 0.0153(3) 0.0130(3) 0.0040(2) 0.0056(2) 0.0022(2)
C1 0.0182(4) 0.0161(3) 0.0188(3) 0.0066(3) 0.0061(3) 0.0044(3)
C2 0.0193(4) 0.0204(4) 0.0203(4) 0.0104(3) 0.0048(3) 0.0037(3)
C3 0.0191(4) 0.0246(4) 0.0150(3) 0.0095(3) 0.0037(3) 0.0008(3)
C4 0.0177(3) 0.0202(3) 0.0124(3) 0.0047(3) 0.0047(3) 0.0005(3)
C5 0.0121(3) 0.0151(3) 0.0125(3) 0.0038(2) 0.0035(2) 0.0008(2)
C6 0.0126(3) 0.0135(3) 0.0136(3) 0.0039(2) 0.0040(2) 0.0010(2)
C7 0.0183(4) 0.0137(3) 0.0199(3) 0.0050(3) 0.0072(3) 0.0026(3)
C8 0.0203(4) 0.0179(3) 0.0244(4) 0.0105(3) 0.0080(3) 0.0033(3)
C9 0.0202(4) 0.0232(4) 0.0190(3) 0.0114(3) 0.0069(3) 0.0032(3)
C10 0.0199(4) 0.0202(3) 0.0142(3) 0.0061(3) 0.0065(3) 0.0028(3)
O1S 0.0212(3) 0.0293(4) 0.0262(4) -0.0095(3) 0.0099(3) -0.0012(3)
I1 0.01693(3) 0.01492(3) 0.01493(3) 0.00334(2) 0.00676(2) 0.00199(2)

loop_
_atom_type_symbol
_atom_type_description
_atom_type_scat_dispersion_real
_atom_type_scat_dispersion_imag
_atom_type_scat_source
C C 0.0033 0.0016 'International Tables Vol C Tables 4.2.6.8 and 6.1.1.4'
H H 0.0000 0.0000 'International Tables Vol C Tables 4.2.6.8 and 6.1.1.4'
I I -0.4742 1.8119 'International Tables Vol C Tables 4.2.6.8 and 6.1.1.4'
N N 0.0061 0.0033 'International Tables Vol C Tables 4.2.6.8 and 6.1.1.4'
O O 0.0106 0.0060 'International Tables Vol C Tables 4.2.6.8 and 6.1.1.4'

loop_
_geom_angle_atom_site_label_1
_geom_angle_atom_site_label_2
_geom_angle_atom_site_label_3
_geom_angle
_geom_angle_site_symmetry_1
_geom_angle_site_symmetry_3
C5 N1 C1 122.59(8) . .
C5 N1 H1N 114.4(12) . .
C1 N1 H1N 123.1(12) . .
C5 N2 C6 127.76(8) . .
C5 N2 H2N 117.7(15) . .
C6 N2 H2N 114.0(15) . .
C6 N3 C10 117.84(8) . .
N1 C1 C2 120.56(9) . .
N1 C1 H1 119.7 . .
C2 C1 H1 119.7 . .
C1 C2 C3 118.32(9) . .
C1 C2 H2 120.8 . .
C3 C2 H2 120.8 . .
C4 C3 C2 120.73(9) . .
C4 C3 H3 119.6 . .
C2 C3 H3 119.6 . .
C3 C4 C5 119.26(9) . .
C3 C4 H4 120.4 . .
C5 C4 H4 120.4 . .
N1 C5 N2 121.42(8) . .
N1 C5 C4 118.53(8) . .
N2 C5 C4 120.05(8) . .
N3 C6 N2 118.16(8) . .
N3 C6 C7 123.33(8) . .
N2 C6 C7 118.50(8) . .
C8 C7 C6 117.75(9) . .
C8 C7 H7 121.1 . .
C6 C7 H7 121.1 . .
C7 C8 C9 119.52(9) . .
C7 C8 H8 120.2 . .
C9 C8 H8 120.2 . .
C10 C9 C8 118.40(9) . .
C10 C9 H9 120.8 . .
C8 C9 H9 120.8 . .
N3 C10 C9 123.14(9) . .
N3 C10 H10 118.4 . .
C9 C10 H10 118.4 . .
H1O O1S H1P 112.2 . .

loop_
_geom_bond_atom_site_label_1
_geom_bond_atom_site_label_2
_geom_bond_distance
_geom_bond_site_symmetry_2
_geom_bond_publ_flag
N1 C5 1.3466(12) . yes
N1 C1 1.3614(12) . yes
N1 H1N 0.95(2) . yes
N2 C5 1.3538(12) . yes
N2 C6 1.3906(12) . yes
N2 H2N 0.84(2) . ?
N3 C6 1.3326(12) . yes
N3 C10 1.3479(12) . yes
C1 C2 1.3651(14) . ?
C1 H1 0.9500 . ?
C2 C3 1.4090(16) . ?
C2 H2 0.9500 . ?
C3 C4 1.3697(14) . ?
C3 H3 0.9500 . ?
C4 C5 1.4139(12) . ?
C4 H4 0.9500 . ?
C6 C7 1.4049(13) . ?
C7 C8 1.3830(15) . ?
C7 H7 0.9500 . ?
C8 C9 1.3957(16) . ?
C8 H8 0.9500 . ?
C9 C10 1.3809(14) . ?
C9 H9 0.9500 . ?
C10 H10 0.9500 . ?
O1S H1O 0.8393 . ?
O1S H1P 0.8626 . ?

loop_
_geom_hbond_atom_site_label_D
_geom_hbond_atom_site_label_H
_geom_hbond_atom_site_label_A
_geom_hbond_distance_DH
_geom_hbond_distance_HA
_geom_hbond_distance_DA
_geom_hbond_angle_DHA
_geom_hbond_site_symmetry_A
_geom_hbond_publ_flag
N1 H1N N3 0.95(2) 1.88(2) 2.6412(11) 136.0(17) . yes
N1 H1N I1 0.95(2) 3.07(2) 3.7153(8) 126.8(15) . yes
N2 H2N O1S 0.84(2) 1.93(2) 2.7580(12) 167(2) 2_655 yes
O1S H1O I1 0.84 2.69 3.5249(10) 171.1 . yes
O1S H1P I1 0.86 3.47 3.8705(10) 111.7 1_655 yes
O1S H1P I1 0.86 2.77 3.5553(9) 152.4 2_666 yes
